data_1510136
loop_
_publ_author_name
'Seppelt, K.'
'Kuester, R.'

_publ_section_title
;
 Preparation and structure of F3 As-Au+ Sb F6-, structures of Au (C O)2+
 and Au (P F3)2+
;
_journal_name_full 'Zeitschrift fuer Anorganische und Allgemeine Chemie'
_journal_page_first 236
_journal_page_last 240
_journal_paper_doi 10.1002/(SICI)1521-3749(200001)626:1<236::AID-ZAAC236>3.0.CO;2-G
_journal_volume 626
_journal_year 2000
_chemical_formula_sum 'Au F12 P2 Sb'
_chemical_name_systematic 'Au (P F3)2 (Sb F6)'
_space_group_IT_number 14
_symmetry_space_group_name_Hall '-P 2yn'
_symmetry_space_group_name_H-M 'P 1 21/n 1'
_cell_angle_alpha 90
_cell_angle_beta 90
_cell_angle_gamma 90
_cell_formula_units_Z 2
_cell_length_a 8.255
_cell_length_b 8.244
_cell_length_c 8.764
_cell_volume 596.427
_citation_journal_id_ASTM ZAACAB
_cod_data_source_file gold_192.cif
_cod_data_source_block Au1F12P2Sb1
_cod_original_cell_volume 596.4272
_cod_original_sg_symbol_Hall '-P 2ybc (x-z,y,z)'
_cod_original_formula_sum 'Au1 F12 P2 Sb1'
_cod_database_code 1510136

loop_
_symmetry_equiv_pos_as_xyz
x,y,z
-x+1/2,y+1/2,-z+1/2
-x,-y,-z
x-1/2,-y-1/2,z-1/2

loop_
_atom_site_label
_atom_site_type_symbol
_atom_site_fract_x
_atom_site_fract_y
_atom_site_fract_z
_atom_site_occupancy
_atom_site_U_iso_or_equiv
F2 F-1 0.2333 0.094 1.0875 1 0.0
Sb1 Sb+3 0 0 0 1 0.0
F5 F-1 -0.052 0.345 0.395 1 0.0
Au1 Au+3 0 0 0.5 1 0.0
F4 F-1 -0.3401 0.0639 0.3849 1 0.0
P1 P+3 -0.156 0.158 0.475 1 0.0
F1 F-1 -0.074 -0.2371 1.089 1 0.0
F3 F-1 0.0951 -0.05 0.8235 1 0.0
F6 F-1 -0.225 0.199 0.6207 1 0.0
